data_4023585
loop_
_publ_author_name
'Adam Sniady'
'Audrey Durham'
'Marco S. Morreale'
'Andrzej Marcinek'
'Slawomir Szafert'
'Tadeusz Lis'
'Krystyna R. Brzezinska'
'Takanori Iwasaki'
'Takashi Ohshima'
'Kazushi Mashima'
'Roman Dembinski'

_publ_contact_author_email dembinsk@oakland.edu
_publ_contact_author_name 'Roman Dembinski'
_publ_contact_author_phone +001(248)3702248
_publ_section_title
;
 Zinc-Catalyzed Cycloisomerizations. Synthesis of Substituted Furans
 and Furopyrimidine Nucleosides
;
_journal_name_full 'Journal of Organic Chemistry'
_journal_page_first 5881
_journal_page_last 5889
_journal_paper_doi 10.1021/jo8007995
_journal_volume 73
_journal_year 2008
_chemical_formula_sum 'C14 H18 N2 O5'
_chemical_formula_weight 294.30
_chemical_name_systematic
;
 ?
;
_space_group_IT_number 19
_symmetry_cell_setting orthorhombic
_symmetry_space_group_name_Hall 'P 2ac 2ab'
_symmetry_space_group_name_H-M 'P 21 21 21'
_atom_sites_solution_hydrogens geom
_atom_sites_solution_primary direct
_atom_sites_solution_secondary difmap
_audit_creation_method SHELXL-97
_cell_angle_alpha 90.00
_cell_angle_beta 90.00
_cell_angle_gamma 90.00
_cell_formula_units_Z 4
_cell_length_a 5.684(2)
_cell_length_b 6.682(2)
_cell_length_c 36.02(2)
_cell_measurement_reflns_used 12755
_cell_measurement_temperature 100(2)
_cell_measurement_theta_max 36
_cell_measurement_theta_min 3
_cell_volume 1368.1(10)
_computing_cell_refinement 'CrysAlis RED (Oxford Diffraction, 2003)'
_computing_data_collection 'CrysAlis CCD (Oxford Diffraction, 2003)'
_computing_data_reduction 'CrysAlis RED'
_computing_structure_refinement 'SHELXL-97 (Sheldrick, 2008)'
_computing_structure_solution 'SHELXS-97 (Sheldrick, 2008)'
_diffrn_ambient_temperature 100(2)
_diffrn_measured_fraction_theta_full 0.999
_diffrn_measured_fraction_theta_max 0.936
_diffrn_measurement_device_type 'Kuma KM-4-CCD \k-geometry'
_diffrn_measurement_method \w
_diffrn_radiation_monochromator graphite
_diffrn_radiation_source 'medium-focus sealed tube'
_diffrn_radiation_type MoK\a
_diffrn_radiation_wavelength 0.71073
_diffrn_reflns_av_R_equivalents 0.0323
_diffrn_reflns_av_sigmaI/netI 0.0247
_diffrn_reflns_limit_h_max 9
_diffrn_reflns_limit_h_min -9
_diffrn_reflns_limit_k_max 10
_diffrn_reflns_limit_k_min -10
_diffrn_reflns_limit_l_max 60
_diffrn_reflns_limit_l_min -59
_diffrn_reflns_number 21712
_diffrn_reflns_theta_full 27.50
_diffrn_reflns_theta_max 36.84
_diffrn_reflns_theta_min 3.10
_exptl_absorpt_coefficient_mu 0.109
_exptl_absorpt_correction_type none
_exptl_crystal_colour colourless
_exptl_crystal_density_diffrn 1.429
_exptl_crystal_density_method 'not measured'
_exptl_crystal_description plate
_exptl_crystal_F_000 624
_exptl_crystal_size_max 0.42
_exptl_crystal_size_mid 0.25
_exptl_crystal_size_min 0.15
_refine_diff_density_max 0.58
_refine_diff_density_min -0.28
_refine_diff_density_rms 0.071
_refine_ls_extinction_method none
_refine_ls_goodness_of_fit_ref 1.096
_refine_ls_hydrogen_treatment constr
_refine_ls_matrix_type full
_refine_ls_number_parameters 192
_refine_ls_number_reflns 3716
_refine_ls_number_restraints 0
_refine_ls_restrained_S_all 1.096
_refine_ls_R_factor_all 0.0589
_refine_ls_R_factor_gt 0.0521
_refine_ls_shift/su_max 0.000
_refine_ls_shift/su_mean 0.000
_refine_ls_structure_factor_coef Fsqd
_refine_ls_weighting_details 'calc w=1/[\s^2^(Fo^2^)+(0.055P)^2^+0.51P] where P=(Fo^2^+2Fc^2^)/3'
_refine_ls_weighting_scheme calc
_refine_ls_wR_factor_gt 0.1150
_refine_ls_wR_factor_ref 0.1176
_reflns_number_gt 3336
_reflns_number_total 3716
_reflns_threshold_expression >2sigma(I)
_cod_data_source_file jo8007995-File004.cif
_cod_data_source_block for_complex_6b
_cod_database_code 4023585

loop_
_symmetry_equiv_pos_as_xyz
'x, y, z'
'-x+1/2, -y, z+1/2'
'-x, y+1/2, -z+1/2'
'x+1/2, -y+1/2, -z'

loop_
_atom_site_label
_atom_site_type_symbol
_atom_site_fract_x
_atom_site_fract_y
_atom_site_fract_z
_atom_site_U_iso_or_equiv
_atom_site_adp_type
_atom_site_occupancy
_atom_site_symmetry_multiplicity
_atom_site_calc_flag
_atom_site_refinement_flags
_atom_site_disorder_assembly
_atom_site_disorder_group
C1' C 1.3084(3) 1.0062(2) 0.41305(4) 0.0125(2) Uani 1 1 d . . .
H1' H 1.3902 1.1364 0.4086 0.015 Uiso 1 1 calc R . .
C2' C 1.2428(3) 0.9876(3) 0.45409(4) 0.0149(3) Uani 1 1 d . . .
H2'A H 1.2093 1.1201 0.4652 0.018 Uiso 1 1 calc R . .
H2'B H 1.1048 0.8992 0.4576 0.018 Uiso 1 1 calc R . .
C3' C 1.4654(3) 0.8950(3) 0.47061(4) 0.0150(3) Uani 1 1 d . . .
H3'A H 1.4288 0.8153 0.4934 0.018 Uiso 1 1 calc R . .
C4' C 1.5542(3) 0.7605(3) 0.43913(4) 0.0146(3) Uani 1 1 d . . .
H4' H 1.7297 0.7701 0.4383 0.017 Uiso 1 1 calc R . .
C5' C 1.4878(3) 0.5414(3) 0.44143(5) 0.0177(3) Uani 1 1 d . . .
H5'A H 1.5275 0.4745 0.4177 0.021 Uiso 1 1 calc R . .
H5'B H 1.5797 0.4764 0.4614 0.021 Uiso 1 1 calc R . .
O3' O 1.6343(3) 1.0473(2) 0.47819(3) 0.0228(3) Uani 1 1 d . . .
H3' H 1.6708 1.0441 0.5008 0.034 Uiso 1 1 calc R . .
O4' O 1.4620(2) 0.84620(19) 0.40529(3) 0.0151(2) Uani 1 1 d . . .
O5' O 1.2414(2) 0.5179(2) 0.44880(3) 0.0197(2) Uani 1 1 d . . .
H5' H 1.1796 0.4494 0.4319 0.030 Uiso 1 1 calc R . .
N3 N 1.1036(2) 0.9869(2) 0.38770(3) 0.0120(2) Uani 1 1 d . . .
C2 C 0.9807(3) 1.1619(2) 0.37830(4) 0.0141(3) Uani 1 1 d . . .
C7a C 0.7401(3) 0.9690(2) 0.34315(4) 0.0127(2) Uani 1 1 d . . .
C4a C 0.8501(3) 0.7867(2) 0.35254(4) 0.0122(2) Uani 1 1 d . . .
C4 C 1.0399(3) 0.8014(2) 0.37549(4) 0.0124(2) Uani 1 1 d . . .
H4 H 1.1254 0.6857 0.3828 0.015 Uiso 1 1 calc R . .
O2 O 1.0439(3) 1.32461(19) 0.39182(3) 0.0196(2) Uani 1 1 d . . .
N1 N 0.7942(3) 1.1493(2) 0.35418(4) 0.0155(2) Uani 1 1 d . . .
C5 C 0.7172(3) 0.6309(2) 0.33448(4) 0.0141(3) Uani 1 1 d . . .
H5 H 0.7454 0.4909 0.3356 0.017 Uiso 1 1 calc R . .
C6 C 0.5444(3) 0.7249(2) 0.31560(4) 0.0135(2) Uani 1 1 d . . .
C8 C 0.3521(3) 0.6496(3) 0.29145(4) 0.0156(3) Uani 1 1 d . . .
H8A H 0.3926 0.6749 0.2651 0.019 Uiso 1 1 calc R . .
H8B H 0.2052 0.7231 0.2971 0.019 Uiso 1 1 calc R . .
C9 C 0.3116(4) 0.4247(3) 0.29718(5) 0.0213(3) Uani 1 1 d . . .
H9A H 0.4612 0.3526 0.2928 0.026 Uiso 1 1 calc R . .
H9B H 0.2639 0.4009 0.3232 0.026 Uiso 1 1 calc R . .
C10 C 0.1237(4) 0.3405(3) 0.27139(5) 0.0242(3) Uani 1 1 d . . .
H10A H 0.1049 0.1969 0.2761 0.036 Uiso 1 1 calc R . .
H10B H 0.1712 0.3615 0.2455 0.036 Uiso 1 1 calc R . .
H10C H -0.0260 0.4090 0.2760 0.036 Uiso 1 1 calc R . .
O7 O 0.5556(2) 0.93551(17) 0.32020(3) 0.0150(2) Uani 1 1 d . . .

loop_
_atom_site_aniso_label
_atom_site_aniso_U_11
_atom_site_aniso_U_22
_atom_site_aniso_U_33
_atom_site_aniso_U_23
_atom_site_aniso_U_13
_atom_site_aniso_U_12
C1' 0.0134(5) 0.0107(6) 0.0134(5) 0.0013(5) -0.0013(5) -0.0004(5)
C2' 0.0166(6) 0.0146(7) 0.0135(5) -0.0010(5) -0.0011(5) 0.0008(5)
C3' 0.0166(6) 0.0150(7) 0.0133(5) 0.0007(5) -0.0027(5) -0.0034(6)
C4' 0.0131(5) 0.0157(7) 0.0149(5) 0.0014(5) -0.0020(5) 0.0001(5)
C5' 0.0198(7) 0.0146(7) 0.0187(6) 0.0010(5) -0.0001(6) 0.0007(6)
O3' 0.0266(6) 0.0235(7) 0.0184(5) 0.0008(5) -0.0079(5) -0.0105(6)
O4' 0.0148(4) 0.0188(5) 0.0117(4) 0.0019(4) 0.0001(4) 0.0024(5)
O5' 0.0230(5) 0.0186(6) 0.0174(5) -0.0030(4) 0.0025(4) -0.0065(5)
N3 0.0147(5) 0.0088(5) 0.0124(4) 0.0007(4) -0.0018(4) 0.0002(4)
C2 0.0171(6) 0.0101(6) 0.0151(5) 0.0020(5) -0.0015(5) -0.0003(5)
C7a 0.0148(6) 0.0118(6) 0.0114(5) 0.0016(5) -0.0013(5) -0.0002(5)
C4a 0.0146(6) 0.0100(6) 0.0121(5) -0.0008(4) -0.0008(5) 0.0011(5)
C4 0.0150(5) 0.0093(6) 0.0131(5) -0.0005(4) -0.0018(5) 0.0005(5)
O2 0.0255(6) 0.0098(5) 0.0234(5) -0.0005(4) -0.0078(5) -0.0005(5)
N1 0.0180(6) 0.0108(6) 0.0176(5) 0.0010(5) -0.0053(5) 0.0002(5)
C5 0.0177(6) 0.0106(6) 0.0141(5) -0.0019(5) -0.0013(5) 0.0015(5)
C6 0.0159(6) 0.0109(6) 0.0138(5) -0.0012(5) -0.0010(5) -0.0005(5)
C8 0.0160(6) 0.0164(7) 0.0144(5) 0.0003(5) -0.0032(5) 0.0002(6)
C9 0.0270(8) 0.0161(7) 0.0209(6) -0.0017(6) -0.0060(7) -0.0036(6)
C10 0.0245(8) 0.0239(9) 0.0242(7) -0.0059(7) -0.0041(7) -0.0049(8)
O7 0.0179(5) 0.0098(5) 0.0173(4) 0.0009(4) -0.0054(4) 0.0003(4)

loop_
_atom_type_symbol
_atom_type_description
_atom_type_scat_dispersion_real
_atom_type_scat_dispersion_imag
_atom_type_scat_source
C C 0.0033 0.0000 'International Tables Vol C Tables 4.2.6.8 and 6.1.1.4'
H H 0.0000 0.0000 'International Tables Vol C Tables 4.2.6.8 and 6.1.1.4'
N N 0.0061 0.0000 'International Tables Vol C Tables 4.2.6.8 and 6.1.1.4'
O O 0.0106 0.0000 'International Tables Vol C Tables 4.2.6.8 and 6.1.1.4'

loop_
_geom_angle_atom_site_label_1
_geom_angle_atom_site_label_2
_geom_angle_atom_site_label_3
_geom_angle
_geom_angle_site_symmetry_1
_geom_angle_site_symmetry_3
_geom_angle_publ_flag
O4' C1' N3 107.35(12) . . ?
O4' C1' C2' 106.34(12) . . ?
N3 C1' C2' 113.34(13) . . ?
O4' C1' H1' 109.9 . . ?
N3 C1' H1' 109.9 . . ?
C2' C1' H1' 109.9 . . ?
C3' C2' C1' 101.97(12) . . ?
C3' C2' H2'A 111.4 . . ?
C1' C2' H2'A 111.4 . . ?
C3' C2' H2'B 111.4 . . ?
C1' C2' H2'B 111.4 . . ?
H2'A C2' H2'B 109.2 . . ?
O3' C3' C2' 110.05(14) . . ?
O3' C3' C4' 109.79(14) . . ?
C2' C3' C4' 102.82(12) . . ?
O3' C3' H3'A 111.3 . . ?
C2' C3' H3'A 111.3 . . ?
C4' C3' H3'A 111.3 . . ?
O4' C4' C5' 109.83(13) . . ?
O4' C4' C3' 105.79(13) . . ?
C5' C4' C3' 116.40(13) . . ?
O4' C4' H4' 108.2 . . ?
C5' C4' H4' 108.2 . . ?
C3' C4' H4' 108.2 . . ?
O5' C5' C4' 111.04(14) . . ?
O5' C5' H5'A 109.4 . . ?
C4' C5' H5'A 109.4 . . ?
O5' C5' H5'B 109.4 . . ?
C4' C5' H5'B 109.4 . . ?
H5'A C5' H5'B 108.0 . . ?
C3' O3' H3' 109.5 . . ?
C1' O4' C4' 111.00(11) . . ?
C5' O5' H5' 109.5 . . ?
C4 N3 C2 123.16(13) . . ?
C4 N3 C1' 119.01(13) . . ?
C2 N3 C1' 117.80(13) . . ?
O2 C2 N1 121.58(15) . . ?
O2 C2 N3 119.34(14) . . ?
N1 C2 N3 119.08(14) . . ?
N1 C7a O7 121.36(14) . . ?
N1 C7a C4a 128.30(14) . . ?
O7 C7a C4a 110.33(13) . . ?
C4 C4a C7a 115.75(14) . . ?
C4 C4a C5 137.79(15) . . ?
C7a C4a C5 106.44(13) . . ?
C4a C4 N3 118.11(14) . . ?
C4a C4 H4 120.9 . . ?
N3 C4 H4 120.9 . . ?
C7a N1 C2 115.50(14) . . ?
C6 C5 C4a 105.84(14) . . ?
C6 C5 H5 127.1 . . ?
C4A C5 H5 127.1 . . ?
C5 C6 O7 111.72(14) . . ?
C5 C6 C8 132.32(15) . . ?
O7 C6 C8 115.95(14) . . ?
C6 C8 C9 111.32(14) . . ?
C6 C8 H8A 109.4 . . ?
C9 C8 H8A 109.4 . . ?
C6 C8 H8B 109.4 . . ?
C9 C8 H8B 109.4 . . ?
H8A C8 H8B 108.0 . . ?
C10 C9 C8 112.65(16) . . ?
C10 C9 H9A 109.1 . . ?
C8 C9 H9A 109.1 . . ?
C10 C9 H9B 109.1 . . ?
C8 C9 H9B 109.1 . . ?
H9A C9 H9B 107.8 . . ?
C9 C10 H10A 109.5 . . ?
C9 C10 H10B 109.5 . . ?
H10A C10 H10B 109.5 . . ?
C9 C10 H10C 109.5 . . ?
H10A C10 H10C 109.5 . . ?
H10B C10 H10C 109.5 . . ?
C7a O7 C6 105.65(12) . . ?

loop_
_geom_bond_atom_site_label_1
_geom_bond_atom_site_label_2
_geom_bond_distance
_geom_bond_site_symmetry_2
_geom_bond_publ_flag
C1' O4' 1.408(2) . ?
C1' N3 1.4850(19) . ?
C1' C2' 1.529(2) . ?
C1' H1' 1.0000 . ?
C2' C3' 1.529(2) . ?
C2' H2'A 0.9900 . ?
C2' H2'B 0.9900 . ?
C3' O3' 1.426(2) . ?
C3' C4' 1.533(2) . ?
C3' H3'A 1.0000 . ?
C4' O4' 1.4450(19) . ?
C4' C5' 1.514(3) . ?
C4' H4' 1.0000 . ?
C5' O5' 1.434(2) . ?
C5' H5'A 0.9900 . ?
C5' H5'B 0.9900 . ?
O3' H3' 0.8400 . ?
O5' H5' 0.8400 . ?
N3 C4 1.365(2) . ?
N3 C2 1.403(2) . ?
C2 O2 1.244(2) . ?
C2 N1 1.373(2) . ?
C7a N1 1.306(2) . ?
C7a O7 1.3539(19) . ?
C7a C4a 1.410(2) . ?
C4a C4 1.362(2) . ?
C4a C5 1.441(2) . ?
C4 H4 0.9500 . ?
C5 C6 1.349(2) . ?
C5 H5 0.9500 . ?
C6 O7 1.419(2) . ?
C6 C8 1.485(2) . ?
C8 C9 1.534(3) . ?
C8 H8A 0.9900 . ?
C8 H8B 0.9900 . ?
C9 C10 1.523(3) . ?
C9 H9A 0.9900 . ?
C9 H9B 0.9900 . ?
C10 H10A 0.9800 . ?
C10 H10B 0.9800 . ?
C10 H10C 0.9800 . ?

loop_
_geom_hbond_atom_site_label_D
_geom_hbond_atom_site_label_H
_geom_hbond_atom_site_label_A
_geom_hbond_distance_DH
_geom_hbond_distance_HA
_geom_hbond_distance_DA
_geom_hbond_angle_DHA
_geom_hbond_site_symmetry_A
O3' H3' O5' 0.84 1.91 2.734(2) 169 4_566
O5' H5' O2 0.84 1.84 2.673(2) 174 1_545
C4 H4 O2 0.95 2.48 3.240(2) 137 1_545
C5 H5 N1 0.95 2.39 3.324(2) 166 1_545

loop_
_geom_torsion_atom_site_label_1
_geom_torsion_atom_site_label_2
_geom_torsion_atom_site_label_3
_geom_torsion_atom_site_label_4
_geom_torsion
_geom_torsion_site_symmetry_1
_geom_torsion_site_symmetry_2
_geom_torsion_site_symmetry_3
_geom_torsion_site_symmetry_4
_geom_torsion_publ_flag
O4' C1' C2' C3' 31.39(16) . . . . ?
N3 C1' C2' C3' 149.10(13) . . . . ?
C1' C2' C3' O3' 83.24(15) . . . . ?
C1' C2' C3' C4' -33.67(15) . . . . ?
O3' C3' C4' O4' -91.94(15) . . . . ?
C2' C3' C4' O4' 25.16(16) . . . . ?
O3' C3' C4' C5' 145.80(14) . . . . ?
C2' C3' C4' C5' -97.10(16) . . . . ?
O4' C4' C5' O5' -71.65(16) . . . . ?
C3' C4' C5' O5' 48.48(18) . . . . ?
N3 C1' O4' C4' -137.95(13) . . . . ?
C2' C1' O4' C4' -16.34(16) . . . . ?
C5' C4' O4' C1' 120.61(14) . . . . ?
C3' C4' O4' C1' -5.76(17) . . . . ?
O4' C1' N3 C4 28.48(17) . . . . ?
C2' C1' N3 C4 -88.64(17) . . . . ?
O4' C1' N3 C2 -153.26(13) . . . . ?
C2' C1' N3 C2 89.62(16) . . . . ?
C4 N3 C2 O2 176.95(15) . . . . ?
C1' N3 C2 O2 -1.2(2) . . . . ?
C4 N3 C2 N1 -3.4(2) . . . . ?
C1' N3 C2 N1 178.40(13) . . . . ?
N1 C7a C4a C4 -1.4(2) . . . . ?
O7 C7a C4a C4 179.70(13) . . . . ?
N1 C7a C4a C5 177.40(16) . . . . ?
O7 C7a C4a C5 -1.49(16) . . . . ?
C7a C4a C4 N3 1.1(2) . . . . ?
C5 C4a C4 N3 -177.22(17) . . . . ?
C2 N3 C4 C4a 1.2(2) . . . . ?
C1' N3 C4 C4a 179.37(13) . . . . ?
O7 C7a N1 C2 178.08(14) . . . . ?
C4a C7a N1 C2 -0.7(2) . . . . ?
O2 C2 N1 C7a -177.39(15) . . . . ?
N3 C2 N1 C7a 3.0(2) . . . . ?
C4 C4a C5 C6 179.30(18) . . . . ?
C7a C4a C5 C6 0.88(16) . . . . ?
C4a C5 C6 O7 -0.02(18) . . . . ?
C4a C5 C6 C8 179.48(16) . . . . ?
C5 C6 C8 C9 16.9(2) . . . . ?
O7 C6 C8 C9 -163.63(14) . . . . ?
C6 C8 C9 C10 -177.11(15) . . . . ?
N1 C7a O7 C6 -177.53(14) . . . . ?
C4a C7a O7 C6 1.45(16) . . . . ?
C5 C6 O7 C7a -0.88(18) . . . . ?
C8 C6 O7 C7a 179.53(13) . . . . ?

loop_
_cod_related_entry_id
_cod_related_entry_database
_cod_related_entry_code
1 ChemSpider 30658713
